data_4511444
loop_
_publ_author_name
'Sanyal, Nibedita'
'Lahti, Paul M.'

_publ_section_title
;
 Hydrogen-Bond-Assisted, Crossed Dipole \p-Stacking in
 1,4-Bis(phenylethynyl)benzene
;
_journal_issue 6
_journal_name_full 'Crystal Growth &amp; Design'
_journal_page_first 1253
_journal_paper_doi 10.1021/cg060019z
_journal_volume 6
_journal_year 2006
_chemical_formula_moiety 'C26 H20 O4'
_chemical_formula_sum 'C26 H20 O4'
_chemical_formula_weight 398.44
_chemical_melting_point 235.5(5)
_chemical_name_systematic
;
2,5-bis(2-hydroxyethoxy)-1,4-bis(phenylethynyl)benzene
;
_space_group_IT_number 60
_symmetry_cell_setting orthorhombic
_symmetry_space_group_name_Hall '-P 2n 2ab'
_symmetry_space_group_name_H-M 'P b c n'
_atom_sites_solution_hydrogens geom
_atom_sites_solution_primary direct
_atom_sites_solution_secondary difmap
_audit_creation_method SHELXL-97
_cell_angle_alpha 90.00
_cell_angle_beta 90.00
_cell_angle_gamma 90.00
_cell_formula_units_Z 4
_cell_length_a 22.5520(9)
_cell_length_b 12.9259(4)
_cell_length_c 7.2463(2)
_cell_measurement_reflns_used 2118
_cell_measurement_temperature 293(2)
_cell_measurement_theta_max 25.03
_cell_measurement_theta_min 4.08
_cell_volume 2112.33(12)
_computing_structure_refinement 'SHELXL-97 (Sheldrick, 1997)'
_computing_structure_solution 'SHELXS-97 (Sheldrick, 1990)'
_diffrn_ambient_temperature 293(2)
_diffrn_measured_fraction_theta_full 0.995
_diffrn_measured_fraction_theta_max 0.995
_diffrn_measurement_device_type 'Nonius KappaCCD area detector'
_diffrn_radiation_monochromator graphite
_diffrn_radiation_source 'fine-focus sealed tube'
_diffrn_radiation_type MoK\a
_diffrn_radiation_wavelength 0.71073
_diffrn_reflns_av_R_equivalents 0.0879
_diffrn_reflns_av_sigmaI/netI 0.0913
_diffrn_reflns_limit_h_max 26
_diffrn_reflns_limit_h_min -26
_diffrn_reflns_limit_k_max 15
_diffrn_reflns_limit_k_min -15
_diffrn_reflns_limit_l_max 8
_diffrn_reflns_limit_l_min -8
_diffrn_reflns_number 3351
_diffrn_reflns_theta_full 24.93
_diffrn_reflns_theta_max 24.93
_diffrn_reflns_theta_min 4.21
_exptl_absorpt_coefficient_mu 0.084
_exptl_absorpt_correction_T_max 0.9958
_exptl_absorpt_correction_T_min 0.9209
_exptl_crystal_colour yellow
_exptl_crystal_density_diffrn 1.253
_exptl_crystal_density_method 'not measured'
_exptl_crystal_description needle
_exptl_crystal_F_000 840
_exptl_crystal_size_max 1.00
_exptl_crystal_size_mid 0.05
_exptl_crystal_size_min 0.05
_refine_diff_density_max 0.194
_refine_diff_density_min -0.138
_refine_diff_density_rms 0.036
_refine_ls_extinction_method none
_refine_ls_goodness_of_fit_ref 1.245
_refine_ls_hydrogen_treatment noref
_refine_ls_matrix_type full
_refine_ls_number_parameters 136
_refine_ls_number_reflns 1842
_refine_ls_number_restraints 0
_refine_ls_restrained_S_all 1.245
_refine_ls_R_factor_all 0.1942
_refine_ls_R_factor_gt 0.1194
_refine_ls_shift/su_max 0.000
_refine_ls_shift/su_mean 0.000
_refine_ls_structure_factor_coef Fsqd
_refine_ls_weighting_details 'calc w=1/[\s^2^(Fo^2^)+(0.0000P)^2^+2.5587P] where P=(Fo^2^+2Fc^2^)/3'
_refine_ls_weighting_scheme calc
_refine_ls_wR_factor_gt 0.1455
_refine_ls_wR_factor_ref 0.1639
_reflns_number_gt 1166
_reflns_number_total 1853
_reflns_threshold_expression >2sigma(I)
_cod_data_source_file cg060019zsi20060112_032749.cif
_cod_data_source_block nr1110
_cod_depositor_comments
;
The following automatic conversions were performed:

'_chemical_melting_point' value '235-236' was changed to '235.5(5)' -
the average value was taken and precision was
estimated.

'_symmetry_cell_setting' value 'Orthorhombic' changed to
'orthorhombic' according to
/usr/data/users/saulius/automatic-downloads/retrospective/ACS/lib/dictionaries/cif_core.dic
dictionary named 'cif_core.dic' version 2.4.2 from 2011-04-26.

Automatic conversion script
Id: cif_fix_values 2281 2013-09-26 08:29:07Z andrius 
;
_cod_original_sg_symbol_H-M Pbcn
_cod_database_code 4511444

loop_
_symmetry_equiv_pos_as_xyz
'x, y, z'
'-x+1/2, -y+1/2, z+1/2'
'x+1/2, -y+1/2, -z'
'-x, y, -z+1/2'
'-x, -y, -z'
'x-1/2, y-1/2, -z-1/2'
'-x-1/2, y-1/2, z'
'x, -y, z-1/2'

loop_
_atom_site_label
_atom_site_type_symbol
_atom_site_fract_x
_atom_site_fract_y
_atom_site_fract_z
_atom_site_U_iso_or_equiv
_atom_site_adp_type
_atom_site_occupancy
_atom_site_symmetry_multiplicity
_atom_site_calc_flag
_atom_site_refinement_flags
O1 O -0.01515(13) 0.2113(2) 1.0077(5) 0.0779(10) Uani 1 1 d .
O2 O -0.0261(2) 0.4232(3) 1.0948(7) 0.165(2) Uani 1 1 d .
C1 C 0.23102(18) 0.2669(4) 0.8262(6) 0.0592(13) Uani 1 1 d .
H1 H 0.2394 0.2035 0.7716 0.071 Uiso 1 1 calc R
C2 C 0.27289(19) 0.3435(4) 0.8269(6) 0.0676(14) Uani 1 1 d .
H2 H 0.3096 0.3318 0.7721 0.081 Uiso 1 1 calc R
C3 C 0.2614(2) 0.4375(4) 0.9074(7) 0.0697(14) Uani 1 1 d .
H3 H 0.2902 0.4889 0.9079 0.084 Uiso 1 1 calc R
C4 C 0.2073(2) 0.4554(4) 0.9871(7) 0.0730(14) Uani 1 1 d .
H4 H 0.1993 0.5190 1.0414 0.088 Uiso 1 1 calc R
C5 C 0.16498(19) 0.3793(3) 0.9866(6) 0.0605(13) Uani 1 1 d .
H5 H 0.1282 0.3917 1.0403 0.073 Uiso 1 1 calc R
C6 C 0.17656(18) 0.2838(3) 0.9064(6) 0.0486(11) Uani 1 1 d .
C7 C 0.13226(19) 0.2035(3) 0.9165(6) 0.0523(11) Uani 1 1 d .
C8 C 0.09403(19) 0.1404(3) 0.9345(6) 0.0536(12) Uani 1 1 d .
C9 C 0.04617(17) 0.0685(3) 0.9654(5) 0.0473(11) Uani 1 1 d .
C10 C -0.00978(19) 0.1057(3) 1.0073(6) 0.0499(11) Uani 1 1 d .
C11 C 0.05567(17) -0.0378(3) 0.9555(5) 0.0523(12) Uani 1 1 d .
H11 H 0.0929 -0.0631 0.9238 0.063 Uiso 1 1 calc R
C12 C -0.0699(2) 0.2561(4) 1.0435(7) 0.0756(15) Uani 1 1 d .
H12A H -0.0796 0.2492 1.1733 0.091 Uiso 1 1 calc R
H12B H -0.1006 0.2218 0.9720 0.091 Uiso 1 1 calc R
C13 C -0.0665(3) 0.3678(4) 0.9916(8) 0.0975(19) Uani 1 1 d .
H13A H -0.0557 0.3730 0.8624 0.117 Uiso 1 1 calc R
H13B H -0.1054 0.3987 1.0064 0.117 Uiso 1 1 calc R

loop_
_atom_site_aniso_label
_atom_site_aniso_U_11
_atom_site_aniso_U_22
_atom_site_aniso_U_33
_atom_site_aniso_U_23
_atom_site_aniso_U_13
_atom_site_aniso_U_12
O1 0.054(2) 0.051(2) 0.129(3) -0.006(2) 0.007(2) -0.0063(16)
O2 0.256(6) 0.064(3) 0.175(4) -0.013(3) -0.111(5) -0.025(3)
C1 0.051(3) 0.063(3) 0.064(3) -0.011(2) 0.005(2) -0.004(3)
C2 0.044(3) 0.079(4) 0.080(4) -0.001(3) 0.007(3) -0.014(3)
C3 0.070(4) 0.055(3) 0.084(4) 0.011(3) -0.015(3) -0.022(3)
C4 0.073(3) 0.048(3) 0.099(4) -0.006(3) -0.011(3) 0.001(3)
C5 0.045(3) 0.060(3) 0.076(3) -0.001(3) 0.004(3) 0.002(3)
C6 0.041(2) 0.047(3) 0.057(3) 0.002(2) -0.003(2) -0.007(2)
C7 0.046(3) 0.057(3) 0.054(3) 0.000(2) -0.005(2) -0.002(3)
C8 0.045(3) 0.064(3) 0.052(3) 0.000(2) 0.001(2) -0.004(3)
C9 0.041(3) 0.057(3) 0.044(2) -0.005(2) 0.001(2) -0.011(2)
C10 0.049(3) 0.047(3) 0.054(3) -0.004(2) 0.000(2) -0.006(2)
C11 0.036(2) 0.061(3) 0.060(3) -0.009(2) 0.006(2) -0.002(2)
C12 0.068(3) 0.066(3) 0.092(4) -0.007(3) -0.004(3) 0.010(3)
C13 0.110(5) 0.056(4) 0.126(5) 0.010(4) -0.022(4) 0.010(3)

loop_
_atom_type_symbol
_atom_type_description
_atom_type_scat_dispersion_real
_atom_type_scat_dispersion_imag
_atom_type_scat_source
C C 0.0033 0.0016 'International Tables Vol C Tables 4.2.6.8 and 6.1.1.4'
H H 0.0000 0.0000 'International Tables Vol C Tables 4.2.6.8 and 6.1.1.4'
O O 0.0106 0.0060 'International Tables Vol C Tables 4.2.6.8 and 6.1.1.4'

loop_
_geom_angle_atom_site_label_1
_geom_angle_atom_site_label_2
_geom_angle_atom_site_label_3
_geom_angle
_geom_angle_site_symmetry_1
_geom_angle_site_symmetry_3
C10 O1 C12 119.6(3) . .
C2 C1 C6 120.0(4) . .
C1 C2 C3 120.7(4) . .
C4 C3 C2 119.8(4) . .
C3 C4 C5 119.9(4) . .
C4 C5 C6 120.5(4) . .
C1 C6 C5 119.0(4) . .
C1 C6 C7 121.7(4) . .
C5 C6 C7 119.2(4) . .
C8 C7 C6 175.7(5) . .
C7 C8 C9 176.2(5) . .
C10 C9 C11 119.6(4) . .
C10 C9 C8 119.6(4) . .
C11 C9 C8 120.8(4) . .
O1 C10 C11 124.4(4) . 5_557
O1 C10 C9 115.3(4) . .
C11 C10 C9 120.3(4) 5_557 .
C10 C11 C9 120.1(4) 5_557 .
O1 C12 C13 108.0(4) . .
O2 C13 C12 113.6(5) . .

loop_
_geom_bond_atom_site_label_1
_geom_bond_atom_site_label_2
_geom_bond_distance
_geom_bond_site_symmetry_2
O1 C10 1.370(4) .
O1 C12 1.389(5) .
O2 C13 1.379(6) .
C1 C2 1.368(5) .
C1 C6 1.376(5) .
C2 C3 1.373(6) .
C3 C4 1.369(6) .
C4 C5 1.370(6) .
C5 C6 1.389(5) .
C6 C7 1.442(6) .
C7 C8 1.195(5) .
C8 C9 1.441(6) .
C9 C10 1.384(5) .
C9 C11 1.392(5) .
C10 C11 1.383(5) 5_557
C11 C10 1.383(5) 5_557
C12 C13 1.494(6) .
